data_7034939
loop_
_publ_author_name
'Bachmann, Michael'
'Blacque, Olivier'
'Venkatesan, Koushik'

_publ_section_title
;
 Stable and color tunable emission properties based on non-cyclometalated
 gold(iii) complexes.
;
_journal_issue 21
_journal_name_full 'Dalton transactions (Cambridge, England : 2003)'
_journal_page_first 10003
_journal_page_last 10013
_journal_paper_doi 10.1039/c5dt00405e
_journal_volume 44
_journal_year 2015
_chemical_formula_moiety 'C27 H7 Au F15 N S'
_chemical_formula_sum 'C27 H7 Au F15 N S'
_chemical_formula_weight 859.36
_chemical_name_systematic
;
tris(pentafluorophenyl)[2-thiophen-2-ylpyridine-\k<i>N</i>]gold(III)
;
_space_group_crystal_system monoclinic
_space_group_IT_number 14
_space_group_name_Hall '-P 2ybc'
_space_group_name_H-M_alt 'P 1 21/c 1'
_symmetry_space_group_name_Hall '-P 2ybc'
_symmetry_space_group_name_H-M 'P 1 21/c 1'
_atom_sites_solution_hydrogens geom
_atom_sites_solution_primary direct
_audit_creation_date 2014-09-17
_audit_creation_method
;
Olex2 1.2
(compiled 2014.08.28 svn.r2986 for OlexSys, GUI svn.r4874)
;
_audit_update_record
;
2015-04-16 deposited with the CCDC.
2015-04-21 downloaded from the CCDC.
;
_cell_angle_alpha 90
_cell_angle_beta 97.163(2)
_cell_angle_gamma 90
_cell_formula_units_Z 4
_cell_length_a 7.9119(2)
_cell_length_b 18.0726(4)
_cell_length_c 18.4278(4)
_cell_measurement_reflns_used 19344
_cell_measurement_temperature 183(1)
_cell_measurement_theta_max 32.7597
_cell_measurement_theta_min 2.8233
_cell_volume 2614.40(11)
_computing_cell_refinement
;
CrysAlisPro, Agilent Technologies,
Version 1.171.36.20 (release 27-06-2012 CrysAlis171 .NET)
(compiled Jul 11 2012,15:38:31)
;
_computing_data_collection
;
CrysAlisPro, Agilent Technologies,
Version 1.171.36.20 (release 27-06-2012 CrysAlis171 .NET)
(compiled Jul 11 2012,15:38:31)
;
_computing_data_reduction
;
CrysAlisPro, Agilent Technologies,
Version 1.171.36.20 (release 27-06-2012 CrysAlis171 .NET)
(compiled Jul 11 2012,15:38:31)
;
_computing_molecular_graphics 'Olex2 (Dolomanov et al., 2009)'
_computing_publication_material 'Olex2 (Dolomanov et al., 2009)'
_computing_structure_refinement 'ShelXL (Sheldrick, 2008)'
_computing_structure_solution 'ShelXS-1997 (Sheldrick, 2008)'
_diffrn_ambient_temperature 183(1)
_diffrn_detector_area_resol_mean 10.4498
_diffrn_measured_fraction_theta_full 0.999
_diffrn_measured_fraction_theta_max 0.999
_diffrn_measurement_details
;
  1 omega  -81.00  -39.40   0.8000   25.0000
omega____ theta____ kappa____ phi______ frames
    -      -19.6537  -57.0000  -90.0000 52

  2 omega  -44.00   46.40   0.8000   25.0000
omega____ theta____ kappa____ phi______ frames
    -      -19.6537   57.0000   90.0000 113

  3 omega   -7.00   88.20   0.8000   25.0000
omega____ theta____ kappa____ phi______ frames
    -       20.4350   57.0000 -120.0000 119

  4 omega  -54.00   17.20   0.8000   25.0000
omega____ theta____ kappa____ phi______ frames
    -       20.4350  -38.0000 -150.0000 89

  5 omega   -1.00   93.40   0.8000   25.0000
omega____ theta____ kappa____ phi______ frames
    -       20.4350   57.0000  120.0000 118

  6 omega   12.00   38.40   0.8000   25.0000
omega____ theta____ kappa____ phi______ frames
    -       20.4350   57.0000   30.0000 33

  7 omega  -52.00   -5.60   0.8000   25.0000
omega____ theta____ kappa____ phi______ frames
    -       20.4350  -57.0000  -60.0000 58

  8 omega  -49.00   52.60   0.8000   25.0000
omega____ theta____ kappa____ phi______ frames
    -      -19.6537   57.0000    0.0000 127

  9 omega   -6.00   45.20   0.8000   25.0000
omega____ theta____ kappa____ phi______ frames
    -       20.4350   38.0000   30.0000 64
;
_diffrn_measurement_device_type 'Xcalibur, Ruby'
_diffrn_measurement_method '\w scans'
_diffrn_orient_matrix_UB_11 0.0835317000
_diffrn_orient_matrix_UB_12 -0.0098623000
_diffrn_orient_matrix_UB_13 0.0155053000
_diffrn_orient_matrix_UB_21 0.0060664000
_diffrn_orient_matrix_UB_22 0.0332660000
_diffrn_orient_matrix_UB_23 0.0206124000
_diffrn_orient_matrix_UB_31 -0.0339184000
_diffrn_orient_matrix_UB_32 -0.0183370000
_diffrn_orient_matrix_UB_33 0.0289782000
_diffrn_radiation_monochromator graphite
_diffrn_radiation_type MoK\a
_diffrn_radiation_wavelength 0.71073
_diffrn_reflns_av_R_equivalents 0.0543
_diffrn_reflns_av_unetI/netI 0.0285
_diffrn_reflns_laue_measured_fraction_full 0.999
_diffrn_reflns_laue_measured_fraction_max 0.999
_diffrn_reflns_limit_h_max 9
_diffrn_reflns_limit_h_min -9
_diffrn_reflns_limit_k_max 22
_diffrn_reflns_limit_k_min -22
_diffrn_reflns_limit_l_max 23
_diffrn_reflns_limit_l_min -23
_diffrn_reflns_number 36456
_diffrn_reflns_point_group_measured_fraction_full 0.999
_diffrn_reflns_point_group_measured_fraction_max 0.999
_diffrn_reflns_theta_full 25.242
_diffrn_reflns_theta_max 26.372
_diffrn_reflns_theta_min 2.829
_diffrn_source 'Enhance (Mo) X-ray Source'
_exptl_absorpt_coefficient_mu 5.835
_exptl_absorpt_correction_T_max 0.584
_exptl_absorpt_correction_T_min 0.399
_exptl_absorpt_correction_type analytical
_exptl_absorpt_process_details
;
CrysAlisPro, Agilent Technologies,
Version 1.171.36.20 (release 27-06-2012 CrysAlis171 .NET)
(compiled Jul 11 2012,15:38:31)
Analytical numeric absorption correction using a multifaceted crystal
model based on expressions derived by R.C. Clark & J.S. Reid.
(Clark, R. C. & Reid, J. S. (1995). Acta Cryst. A51, 887-897)
;
_exptl_crystal_colour colourless
_exptl_crystal_density_diffrn 2.183
_exptl_crystal_description block
_exptl_crystal_F_000 1624
_exptl_crystal_recrystallization_method 'Re-crystallisation from solvent: '
_exptl_crystal_size_max 0.25
_exptl_crystal_size_mid 0.15
_exptl_crystal_size_min 0.14
_refine_diff_density_max 1.404
_refine_diff_density_min -0.681
_refine_diff_density_rms 0.095
_refine_ls_extinction_method none
_refine_ls_goodness_of_fit_ref 1.039
_refine_ls_hydrogen_treatment constr
_refine_ls_matrix_type full
_refine_ls_number_parameters 407
_refine_ls_number_reflns 5337
_refine_ls_number_restraints 2
_refine_ls_restrained_S_all 1.039
_refine_ls_R_factor_all 0.0241
_refine_ls_R_factor_gt 0.0218
_refine_ls_shift/su_max 0.004
_refine_ls_shift/su_mean 0.000
_refine_ls_structure_factor_coef Fsqd
_refine_ls_weighting_details 'w=1/[\s^2^(Fo^2^)+(0.0270P)^2^+2.0306P] where P=(Fo^2^+2Fc^2^)/3'
_refine_ls_weighting_scheme calc
_refine_ls_wR_factor_gt 0.0536
_refine_ls_wR_factor_ref 0.0549
_reflns_Friedel_coverage 0.000
_reflns_number_gt 4999
_reflns_number_total 5337
_reflns_threshold_expression 'I > 2\s(I)'
_cod_data_source_file c5dt00405e2.cif
_cod_data_source_block 5
_cod_depositor_comments 'Adding full bibliography for 7034935--7034939.cif.'
_cod_database_code 7034939
_shelxl_version_number 2014/6
_shelx_space_group_comment
;
The symmetry employed for this shelxl refinement is uniquely defined
by the following loop, which should always be used as a source of
symmetry information in preference to the above space-group names.
They are only intended as comments.
;
_olex2_refinement_description
;
1. Fixed Uiso
 At 1.2 times of:
  All C(H) groups, All C(H,H) groups
2. Restrained distances
 C6-S1A \\sim C6-S1B
 with sigma of 0.005
 C6-C7A \\sim C6-C7B
 with sigma of 0.006
3. Uiso/Uaniso restraints and constraints
Uanis(C7A) = Uanis(C7B) = Uanis(S1A) = Uanis(S1B)
4. Others
 Sof(C7B)=Sof(H7B)=Sof(H8B)=Sof(H9B)=Sof(S1B)=1-FVAR(1)
 Sof(C7A)=Sof(H7A)=Sof(H8A)=Sof(H9A)=Sof(S1A)=FVAR(1)
5.a Aromatic/amide H refined with riding coordinates:
 C1(H1), C2(H2), C3(H3), C4(H4), C7A(H7A), C7B(H7B), C8(H8A), C8(H8B), C9(H9A),
  C9(H9B)
;
_olex2_submission_special_instructions 'No special instructions were received'

loop_
_space_group_symop_operation_xyz
'x, y, z'
'-x, y+1/2, -z+1/2'
'-x, -y, -z'
'x, -y-1/2, z-1/2'

loop_
_atom_site_label
_atom_site_type_symbol
_atom_site_fract_x
_atom_site_fract_y
_atom_site_fract_z
_atom_site_U_iso_or_equiv
_atom_site_adp_type
_atom_site_occupancy
_atom_site_site_symmetry_order
_atom_site_calc_flag
_atom_site_refinement_flags_posn
_atom_site_refinement_flags_occupancy
_atom_site_disorder_assembly
_atom_site_disorder_group
Au1 Au 0.75142(2) 0.38802(2) 0.74075(2) 0.01639(5) Uani 1 1 d . . . .
C1 C 1.0644(4) 0.33764(18) 0.83297(17) 0.0216(6) Uani 1 1 d . . . .
H1 H 1.0813 0.3886 0.8335 0.026 Uiso 1 1 calc R . . .
C2 C 1.1892(4) 0.29338(18) 0.86808(18) 0.0272(7) Uani 1 1 d . . . .
H2 H 1.2880 0.3139 0.8925 0.033 Uiso 1 1 calc R . . .
C3 C 1.1655(4) 0.21773(19) 0.86656(19) 0.0307(8) Uani 1 1 d . . . .
H3 H 1.2486 0.1864 0.8897 0.037 Uiso 1 1 calc R . . .
C4 C 1.0169(4) 0.18934(18) 0.83019(19) 0.0276(7) Uani 1 1 d . . . .
H4 H 1.0000 0.1384 0.8284 0.033 Uiso 1 1 calc R . . .
C5 C 0.8929(4) 0.23591(17) 0.79631(17) 0.0210(6) Uani 1 1 d . . . .
C6 C 0.7327(4) 0.20554(17) 0.75992(16) 0.0226(7) Uani 1 1 d . . . .
C7A C 0.7142(7) 0.1481(3) 0.7103(4) 0.0328(3) Uani 0.811(3) 1 d . P A 1
H7A H 0.8058 0.1234 0.6943 0.039 Uiso 0.811(3) 1 calc R P A 1
C7B C 0.573(2) 0.2214(19) 0.778(2) 0.0328(3) Uani 0.189(3) 1 d . P A 2
H7B H 0.5458 0.2524 0.8154 0.039 Uiso 0.189(3) 1 calc R P A 2
C8 C 0.5411(5) 0.1305(2) 0.6859(2) 0.0402(9) Uani 1 1 d . . . .
H8A H 0.5053 0.0942 0.6517 0.048 Uiso 0.811(3) 1 calc R P A 1
H8B H 0.4923 0.0938 0.6547 0.048 Uiso 0.189(3) 1 calc R P A 2
C9 C 0.4374(5) 0.1735(2) 0.7194(2) 0.0420(9) Uani 1 1 d . . . .
H9A H 0.3194 0.1697 0.7109 0.050 Uiso 0.811(3) 1 calc R P A 1
H9B H 0.3191 0.1760 0.7119 0.050 Uiso 0.189(3) 1 calc R P A 2
C10 C 0.7703(4) 0.33347(16) 0.64407(16) 0.0192(6) Uani 1 1 d . . . .
C11 C 0.9279(4) 0.32032(17) 0.62240(17) 0.0229(7) Uani 1 1 d . . . .
C12 C 0.9514(4) 0.28159(18) 0.55991(18) 0.0265(7) Uani 1 1 d . . . .
C13 C 0.8113(5) 0.25525(18) 0.51611(18) 0.0271(7) Uani 1 1 d . . . .
C14 C 0.6509(4) 0.26785(18) 0.53482(18) 0.0272(7) Uani 1 1 d . . . .
C15 C 0.6333(4) 0.30699(17) 0.59777(17) 0.0230(7) Uani 1 1 d . . . .
C16 C 0.5888(4) 0.46024(16) 0.68558(17) 0.0209(6) Uani 1 1 d . . . .
C17 C 0.6335(4) 0.50415(18) 0.63034(18) 0.0255(7) Uani 1 1 d . . . .
C18 C 0.5146(5) 0.54901(18) 0.58939(19) 0.0307(8) Uani 1 1 d . . . .
C19 C 0.3498(4) 0.55045(18) 0.6050(2) 0.0327(8) Uani 1 1 d . . . .
C20 C 0.3029(4) 0.50783(18) 0.6607(2) 0.0294(8) Uani 1 1 d . . . .
C21 C 0.4231(4) 0.46394(17) 0.70050(18) 0.0242(7) Uani 1 1 d . . . .
C22 C 0.7495(4) 0.44930(16) 0.83550(17) 0.0197(6) Uani 1 1 d . . . .
C23 C 0.8458(4) 0.51293(18) 0.84637(19) 0.0266(7) Uani 1 1 d . . . .
C24 C 0.8666(5) 0.55114(19) 0.9117(2) 0.0342(8) Uani 1 1 d . . . .
C25 C 0.7876(5) 0.5257(2) 0.9690(2) 0.0351(8) Uani 1 1 d . . . .
C26 C 0.6890(4) 0.4632(2) 0.96071(18) 0.0312(8) Uani 1 1 d . . . .
C27 C 0.6698(4) 0.42717(17) 0.89435(18) 0.0231(7) Uani 1 1 d . . . .
F1 F 1.0703(2) 0.34548(11) 0.66365(11) 0.0329(5) Uani 1 1 d . . . .
F2 F 1.1079(3) 0.27031(13) 0.54113(12) 0.0428(5) Uani 1 1 d . . . .
F3 F 0.8321(3) 0.21786(13) 0.45480(12) 0.0435(6) Uani 1 1 d . . . .
F4 F 0.5137(3) 0.24319(12) 0.49154(11) 0.0401(5) Uani 1 1 d . . . .
F5 F 0.4728(2) 0.31750(11) 0.61351(11) 0.0324(5) Uani 1 1 d . . . .
F6 F 0.7930(2) 0.50452(11) 0.61285(12) 0.0359(5) Uani 1 1 d . . . .
F7 F 0.5614(3) 0.59033(13) 0.53429(13) 0.0457(6) Uani 1 1 d . . . .
F8 F 0.2347(3) 0.59396(13) 0.56588(14) 0.0514(6) Uani 1 1 d . . . .
F9 F 0.1417(2) 0.50955(12) 0.67629(13) 0.0437(6) Uani 1 1 d . . . .
F10 F 0.3710(2) 0.42289(11) 0.75447(11) 0.0341(5) Uani 1 1 d . . . .
F11 F 0.9282(3) 0.53923(12) 0.79229(12) 0.0433(6) Uani 1 1 d . . . .
F12 F 0.9649(4) 0.61190(12) 0.92000(17) 0.0607(8) Uani 1 1 d . . . .
F13 F 0.8072(3) 0.56142(14) 1.03359(13) 0.0582(7) Uani 1 1 d . . . .
F14 F 0.6132(3) 0.43736(14) 1.01696(12) 0.0491(6) Uani 1 1 d . . . .
F15 F 0.5689(3) 0.36682(11) 0.88821(11) 0.0342(5) Uani 1 1 d . . . .
N1 N 0.9187(3) 0.31051(13) 0.79783(13) 0.0178(5) Uani 1 1 d . . . .
S1A S 0.53700(17) 0.23495(8) 0.77808(11) 0.0328(3) Uani 0.811(3) 1 d . P A 1
S1B S 0.7340(7) 0.1378(3) 0.6958(3) 0.0328(3) Uani 0.189(3) 1 d . P A 2

loop_
_atom_site_aniso_label
_atom_site_aniso_U_11
_atom_site_aniso_U_22
_atom_site_aniso_U_33
_atom_site_aniso_U_23
_atom_site_aniso_U_13
_atom_site_aniso_U_12
Au1 0.01584(8) 0.01597(7) 0.01684(7) -0.00183(4) -0.00002(5) 0.00085(4)
C1 0.0203(16) 0.0241(16) 0.0201(16) -0.0035(13) 0.0011(12) -0.0014(12)
C2 0.0199(17) 0.0320(18) 0.0289(18) -0.0002(14) -0.0002(14) 0.0010(13)
C3 0.0233(18) 0.0341(19) 0.0338(19) 0.0091(15) -0.0004(15) 0.0103(14)
C4 0.0295(19) 0.0210(16) 0.0328(19) 0.0041(14) 0.0056(15) 0.0025(13)
C5 0.0224(16) 0.0220(16) 0.0192(15) -0.0012(12) 0.0050(13) -0.0016(12)
C6 0.0184(16) 0.0212(17) 0.0281(18) 0.0004(13) 0.0021(13) -0.0018(11)
C7A 0.0210(6) 0.0309(7) 0.0472(7) -0.0118(6) 0.0064(6) -0.0019(5)
C7B 0.0210(6) 0.0309(7) 0.0472(7) -0.0118(6) 0.0064(6) -0.0019(5)
C8 0.043(2) 0.034(2) 0.043(2) -0.0112(18) 0.0031(19) -0.0118(17)
C9 0.0239(19) 0.050(2) 0.051(2) -0.006(2) 0.0009(17) -0.0069(17)
C10 0.0219(16) 0.0179(14) 0.0173(15) -0.0013(12) 0.0009(12) 0.0010(12)
C11 0.0265(17) 0.0216(16) 0.0198(16) -0.0006(12) -0.0004(13) -0.0021(13)
C12 0.0261(18) 0.0279(17) 0.0268(18) -0.0020(14) 0.0081(14) 0.0006(13)
C13 0.039(2) 0.0238(17) 0.0186(16) -0.0058(13) 0.0043(14) 0.0004(14)
C14 0.0314(19) 0.0265(17) 0.0209(17) -0.0041(13) -0.0074(14) -0.0022(14)
C15 0.0253(17) 0.0210(16) 0.0226(16) -0.0008(13) 0.0021(13) 0.0038(12)
C16 0.0211(16) 0.0165(15) 0.0235(16) -0.0035(12) -0.0040(12) 0.0033(12)
C17 0.0258(18) 0.0227(16) 0.0273(18) -0.0030(13) 0.0006(14) 0.0006(13)
C18 0.038(2) 0.0244(17) 0.0277(18) 0.0062(14) -0.0028(15) 0.0025(14)
C19 0.031(2) 0.0227(17) 0.040(2) -0.0005(15) -0.0107(16) 0.0067(14)
C20 0.0226(17) 0.0250(17) 0.039(2) -0.0038(15) -0.0020(15) 0.0045(13)
C21 0.0279(18) 0.0182(15) 0.0263(17) -0.0022(13) 0.0030(14) 0.0008(12)
C22 0.0185(15) 0.0176(15) 0.0224(16) -0.0024(12) 0.0007(12) 0.0023(11)
C23 0.0244(17) 0.0260(17) 0.0299(18) -0.0038(14) 0.0049(14) 0.0003(13)
C24 0.031(2) 0.0264(18) 0.043(2) -0.0146(16) -0.0023(16) -0.0024(14)
C25 0.037(2) 0.040(2) 0.0265(19) -0.0159(16) -0.0026(16) 0.0089(16)
C26 0.0323(19) 0.039(2) 0.0225(17) 0.0007(15) 0.0057(14) 0.0104(15)
C27 0.0208(17) 0.0225(16) 0.0254(17) 0.0015(13) 0.0010(13) 0.0028(12)
F1 0.0229(10) 0.0450(12) 0.0306(11) -0.0110(9) 0.0022(8) -0.0061(9)
F2 0.0306(12) 0.0573(14) 0.0435(13) -0.0165(11) 0.0168(10) -0.0030(10)
F3 0.0492(14) 0.0533(14) 0.0297(11) -0.0208(10) 0.0116(10) -0.0048(11)
F4 0.0328(12) 0.0514(14) 0.0329(12) -0.0204(10) -0.0087(9) -0.0016(10)
F5 0.0182(10) 0.0411(12) 0.0366(11) -0.0128(9) -0.0017(8) 0.0024(8)
F6 0.0281(11) 0.0394(12) 0.0414(12) 0.0122(10) 0.0089(9) 0.0022(9)
F7 0.0539(15) 0.0413(12) 0.0404(14) 0.0209(11) 0.0001(11) 0.0017(11)
F8 0.0443(14) 0.0431(13) 0.0614(17) 0.0170(12) -0.0147(12) 0.0153(11)
F9 0.0220(11) 0.0422(13) 0.0664(16) 0.0056(11) 0.0036(10) 0.0096(9)
F10 0.0260(11) 0.0383(12) 0.0389(12) 0.0105(9) 0.0080(9) 0.0040(9)
F11 0.0498(14) 0.0379(12) 0.0458(13) -0.0057(10) 0.0205(11) -0.0213(10)
F12 0.0687(19) 0.0413(15) 0.072(2) -0.0311(12) 0.0080(15) -0.0254(12)
F13 0.0694(17) 0.0676(17) 0.0354(13) -0.0329(12) -0.0023(12) 0.0079(13)
F14 0.0622(16) 0.0641(16) 0.0241(11) 0.0055(11) 0.0172(11) 0.0098(12)
F15 0.0387(12) 0.0299(11) 0.0349(12) 0.0057(9) 0.0074(10) -0.0088(9)
N1 0.0164(13) 0.0198(12) 0.0171(13) -0.0011(10) 0.0015(10) 0.0017(10)
S1A 0.0210(6) 0.0309(7) 0.0472(7) -0.0118(6) 0.0064(6) -0.0019(5)
S1B 0.0210(6) 0.0309(7) 0.0472(7) -0.0118(6) 0.0064(6) -0.0019(5)

loop_
_atom_type_symbol
_atom_type_description
_atom_type_scat_dispersion_real
_atom_type_scat_dispersion_imag
_atom_type_scat_source
C C 0.0033 0.0016 'International Tables Vol C Tables 4.2.6.8 and 6.1.1.4'
H H 0.0000 0.0000 'International Tables Vol C Tables 4.2.6.8 and 6.1.1.4'
Au Au -2.0133 8.8022 'International Tables Vol C Tables 4.2.6.8 and 6.1.1.4'
F F 0.0171 0.0103 'International Tables Vol C Tables 4.2.6.8 and 6.1.1.4'
N N 0.0061 0.0033 'International Tables Vol C Tables 4.2.6.8 and 6.1.1.4'
S S 0.1246 0.1234 'International Tables Vol C Tables 4.2.6.8 and 6.1.1.4'

loop_
_exptl_crystal_face_index_h
_exptl_crystal_face_index_k
_exptl_crystal_face_index_l
_exptl_crystal_face_perp_dist
_exptl_oxdiff_crystal_face_indexfrac_h
_exptl_oxdiff_crystal_face_indexfrac_k
_exptl_oxdiff_crystal_face_indexfrac_l
_exptl_oxdiff_crystal_face_x
_exptl_oxdiff_crystal_face_y
_exptl_oxdiff_crystal_face_z
6 11 -21 0.1000 6.0000 10.9998 -21.0000 0.0671 -0.0305 -1.0138
-6 17 13 0.0788 -6.0000 17.0001 13.0001 -0.4673 0.7971 0.2685
-10 -6 -9 0.0569 -10.0000 -6.0003 -9.0000 -0.9157 -0.4458 0.1884
10 6 9 0.0829 10.0000 6.0003 9.0000 0.9157 0.4458 -0.1884
-2 -10 24 0.1006 -2.0000 -9.9997 24.0000 0.3037 0.1499 0.9467
9 13 -12 0.0873 9.0000 13.0000 -12.0000 0.4375 0.2397 -0.8914
7 -18 -9 0.0418 7.0000 -18.0001 -9.0001 0.6227 -0.7418 -0.1682
-2 19 17 0.0804 -2.0000 19.0002 17.0001 -0.0909 0.9703 0.2121
-5 4 24 0.0806 -5.0000 4.0002 24.0000 -0.0850 0.5974 0.7917
-2 -25 2 0.0975 -2.0000 -25.0001 1.9999 0.1105 -0.8026 0.5842
5 6 -23 0.0898 5.0000 5.9998 -23.0000 0.0019 -0.2442 -0.9461
-3 15 -18 0.1402 -3.0000 14.9998 -17.9999 -0.6776 0.1098 -0.6949

loop_
_geom_angle_atom_site_label_1
_geom_angle_atom_site_label_2
_geom_angle_atom_site_label_3
_geom_angle
C10 Au1 C22 174.81(12)
C10 Au1 N1 90.28(10)
C16 Au1 C10 89.09(12)
C16 Au1 C22 90.44(12)
C16 Au1 N1 178.84(11)
C22 Au1 N1 90.28(11)
C2 C1 H1 118.7
N1 C1 H1 118.7
N1 C1 C2 122.7(3)
C1 C2 H2 120.6
C1 C2 C3 118.8(3)
C3 C2 H2 120.6
C2 C3 H3 120.5
C4 C3 C2 119.0(3)
C4 C3 H3 120.5
C3 C4 H4 119.7
C3 C4 C5 120.5(3)
C5 C4 H4 119.7
C4 C5 C6 120.3(3)
N1 C5 C4 119.8(3)
N1 C5 C6 119.9(3)
C5 C6 S1A 123.2(2)
C5 C6 S1B 120.5(3)
C7A C6 C5 126.9(3)
C7A C6 S1A 109.9(3)
C7B C6 C5 125.3(16)
C7B C6 S1B 113.8(16)
C6 C7A H7A 123.3
C6 C7A C8 113.3(4)
C8 C7A H7A 123.3
C6 C7B H7B 127.2
C6 C7B C9 106(2)
C9 C7B H7B 127.2
C7A C8 H8A 124.9
C9 C8 C7A 110.3(4)
C9 C8 H8A 124.9
C9 C8 H8B 118.0
C9 C8 S1B 124.0(4)
S1B C8 H8B 118.0
C7B C9 H9B 128.6
C8 C9 C7B 102.8(6)
C8 C9 H9A 122.7
C8 C9 H9B 128.6
C8 C9 S1A 114.7(3)
S1A C9 H9A 122.7
C11 C10 Au1 120.0(2)
C11 C10 C15 115.5(3)
C15 C10 Au1 124.5(2)
C10 C11 C12 123.4(3)
F1 C11 C10 119.9(3)
F1 C11 C12 116.7(3)
C13 C12 C11 118.9(3)
F2 C12 C11 121.1(3)
F2 C12 C13 119.9(3)
C12 C13 C14 119.9(3)
F3 C13 C12 119.6(3)
F3 C13 C14 120.5(3)
C13 C14 C15 119.3(3)
F4 C14 C13 120.0(3)
F4 C14 C15 120.7(3)
C10 C15 C14 123.0(3)
F5 C15 C10 120.4(3)
F5 C15 C14 116.7(3)
C17 C16 Au1 122.8(2)
C17 C16 C21 117.5(3)
C21 C16 Au1 119.7(2)
C16 C17 C18 121.3(3)
F6 C17 C16 121.3(3)
F6 C17 C18 117.4(3)
C19 C18 C17 119.6(3)
F7 C18 C17 120.0(3)
F7 C18 C19 120.3(3)
C18 C19 C20 120.0(3)
F8 C19 C18 119.9(3)
F8 C19 C20 120.1(3)
C19 C20 C21 119.2(3)
F9 C20 C19 120.0(3)
F9 C20 C21 120.8(3)
C16 C21 C20 122.3(3)
F10 C21 C16 120.6(3)
F10 C21 C20 117.1(3)
C23 C22 Au1 120.4(2)
C27 C22 Au1 124.1(2)
C27 C22 C23 115.2(3)
C24 C23 C22 123.2(3)
F11 C23 C22 119.8(3)
F11 C23 C24 117.0(3)
C25 C24 C23 119.2(3)
F12 C24 C23 120.9(3)
F12 C24 C25 119.9(3)
C26 C25 C24 119.9(3)
F13 C25 C24 120.4(3)
F13 C25 C26 119.7(3)
C25 C26 C27 119.2(3)
F14 C26 C25 120.2(3)
F14 C26 C27 120.6(3)
C26 C27 C22 123.4(3)
F15 C27 C22 119.5(3)
F15 C27 C26 117.1(3)
C1 N1 Au1 116.4(2)
C1 N1 C5 119.2(3)
C5 N1 Au1 124.2(2)
C9 S1A C6 91.85(18)
C8 S1B C6 93.0(3)

loop_
_geom_bond_atom_site_label_1
_geom_bond_atom_site_label_2
_geom_bond_distance
Au1 C10 2.058(3)
Au1 C16 2.016(3)
Au1 C22 2.069(3)
Au1 N1 2.115(2)
C1 H1 0.9300
C1 C2 1.369(4)
C1 N1 1.343(4)
C2 H2 0.9300
C2 C3 1.380(5)
C3 H3 0.9300
C3 C4 1.378(5)
C4 H4 0.9300
C4 C5 1.381(4)
C5 C6 1.465(4)
C5 N1 1.363(4)
C6 C7A 1.379(7)
C6 C7B 1.381(9)
C6 S1A 1.709(3)
C6 S1B 1.702(4)
C7A H7A 0.9300
C7A C8 1.423(7)
C7B H7B 0.9300
C7B C9 1.67(4)
C8 H8A 0.9300
C8 H8B 0.9300
C8 C9 1.336(5)
C8 S1B 1.520(7)
C9 H9A 0.9300
C9 H9B 0.9300
C9 S1A 1.676(4)
C10 C11 1.377(4)
C10 C15 1.378(4)
C11 C12 1.380(4)
C11 F1 1.357(4)
C12 C13 1.373(5)
C12 F2 1.342(4)
C13 C14 1.375(5)
C13 F3 1.344(4)
C14 C15 1.380(4)
C14 F4 1.341(4)
C15 F5 1.351(4)
C16 C17 1.372(4)
C16 C21 1.374(4)
C17 C18 1.391(5)
C17 F6 1.341(4)
C18 C19 1.370(5)
C18 F7 1.349(4)
C19 C20 1.372(5)
C19 F8 1.343(4)
C20 C21 1.377(4)
C20 F9 1.342(4)
C21 F10 1.346(4)
C22 C23 1.381(4)
C22 C27 1.380(4)
C23 C24 1.380(5)
C23 F11 1.344(4)
C24 C25 1.372(5)
C24 F12 1.343(4)
C25 C26 1.370(5)
C25 F13 1.346(4)
C26 C27 1.377(5)
C26 F14 1.345(4)
C27 F15 1.348(4)
